data_7232785
loop_
_publ_author_name
'Cheng, Qiuxia'
'Qin, Luzhu'
'Ke, Chunxian'
'Zhou, Jianen'
'Lin, Jia'
'Lin, Xiaoming'
'Zhang, Gang'
'Cai, Yuepeng'

_publ_section_title
;
 Four new Zn(ii) and Cd(ii) coordination polymers using two amide-like
 aromatic multi-carboxylate ligands: synthesis, structures and
 lithium--selenium batteries application
;
_journal_issue 26
_journal_name_full 'RSC Advances'
_journal_page_first 14750
_journal_paper_doi 10.1039/C9RA02163A
_journal_volume 9
_journal_year 2019
_chemical_formula_moiety 'C20 H14 N2 O6 Zn'
_chemical_formula_sum 'C20 H14 N2 O6 Zn'
_chemical_formula_weight 443.70
_chemical_name_systematic
;
 ?
;
_space_group_crystal_system monoclinic
_space_group_IT_number 14
_space_group_name_Hall '-P 2ybc'
_space_group_name_H-M_alt 'P 1 21/c 1'
_symmetry_space_group_name_Hall '-P 2ybc'
_symmetry_space_group_name_H-M 'P 1 21/c 1'
_atom_sites_solution_hydrogens mixed
_audit_creation_method SHELXL-2014
_audit_update_record
;
2018-07-11 deposited with the CCDC.    2019-04-25 downloaded from the CCDC.
;
_cell_angle_alpha 90
_cell_angle_beta 94.591(4)
_cell_angle_gamma 90
_cell_formula_units_Z 4
_cell_length_a 15.0740(9)
_cell_length_b 16.3655(8)
_cell_length_c 10.0160(4)
_cell_measurement_reflns_used 2561
_cell_measurement_temperature 153(2)
_cell_measurement_theta_max 64.7809
_cell_measurement_theta_min 3.9907
_cell_volume 2463.0(2)
_computing_cell_refinement 'Bruker SAINT'
_computing_data_collection 'Bruker APEX2'
_computing_data_reduction 'Bruker SAINT'
_computing_molecular_graphics 'Bruker SHELXTL'
_computing_publication_material 'Bruker SHELXTL'
_computing_structure_refinement 'SHELXL-2014 (Sheldrick, 2014)'
_computing_structure_solution 'SHELXS-2014 (Sheldrick, 2014)'
_diffrn_ambient_temperature 153(2)
_diffrn_measured_fraction_theta_full 0.910
_diffrn_measured_fraction_theta_max 0.964
_diffrn_measurement_device_type 'SuperNova, Dual, Cu at zero, Atlas'
_diffrn_measurement_method '\w scans'
_diffrn_radiation_type CuK\a
_diffrn_radiation_wavelength 1.54178
_diffrn_reflns_av_R_equivalents 0.0609
_diffrn_reflns_av_unetI/netI 0.0845
_diffrn_reflns_Laue_measured_fraction_full 0.910
_diffrn_reflns_Laue_measured_fraction_max 0.964
_diffrn_reflns_number 11562
_diffrn_reflns_point_group_measured_fraction_full 0.910
_diffrn_reflns_point_group_measured_fraction_max 0.964
_diffrn_reflns_theta_full 67.679
_diffrn_reflns_theta_max 64.877
_diffrn_reflns_theta_min 3.994
_exptl_absorpt_coefficient_mu 1.667
_exptl_absorpt_correction_T_max 1.00000
_exptl_absorpt_correction_T_min 0.48654
_exptl_absorpt_correction_type multi-scan
_exptl_crystal_colour colorless
_exptl_crystal_density_diffrn 1.197
_exptl_crystal_description block
_exptl_crystal_F_000 904
_exptl_crystal_size_max 0.100
_exptl_crystal_size_mid 0.100
_exptl_crystal_size_min 0.050
_platon_squeeze_details
;
;
_refine_diff_density_max 1.287
_refine_diff_density_min -0.904
_refine_diff_density_rms 0.124
_refine_ls_extinction_method none
_refine_ls_goodness_of_fit_ref 1.016
_refine_ls_hydrogen_treatment constr
_refine_ls_matrix_type full
_refine_ls_number_parameters 262
_refine_ls_number_reflns 4034
_refine_ls_number_restraints 0
_refine_ls_restrained_S_all 1.016
_refine_ls_R_factor_all 0.0970
_refine_ls_R_factor_gt 0.0740
_refine_ls_shift/su_max 0.001
_refine_ls_shift/su_mean 0.000
_refine_ls_structure_factor_coef Fsqd
_refine_ls_weighting_details 'w=1/[\s^2^(Fo^2^)+(0.1154P)^2^] where P=(Fo^2^+2Fc^2^)/3'
_refine_ls_weighting_scheme calc
_refine_ls_wR_factor_gt 0.1845
_refine_ls_wR_factor_ref 0.1967
_reflns_Friedel_coverage 0.000
_reflns_number_gt 2833
_reflns_number_total 4034
_reflns_threshold_expression 'I > 2\s(I)'
_cod_data_source_file c9ra02163a2.cif
_cod_data_source_block 1
_cod_database_code 7232785
_shelx_space_group_comment
;
The symmetry employed for this shelxl refinement is uniquely defined
by the following loop, which should always be used as a source of
symmetry information in preference to the above space-group names.
They are only intended as comments.
;
_shelx_estimated_absorpt_t_min 0.851
_shelx_estimated_absorpt_t_max 0.921
_shelxl_version_number 2014-3

loop_
_space_group_symop_operation_xyz
'x, y, z'
'-x, y+1/2, -z+1/2'
'-x, -y, -z'
'x, -y-1/2, z-1/2'

loop_
_atom_site_label
_atom_site_type_symbol
_atom_site_fract_x
_atom_site_fract_y
_atom_site_fract_z
_atom_site_U_iso_or_equiv
_atom_site_adp_type
_atom_site_occupancy
_atom_site_site_symmetry_order
_atom_site_calc_flag
_atom_site_refinement_flags_posn
_atom_site_refinement_flags_adp
Zn1 Zn 0.66619(4) 0.98351(4) 0.81067(6) 0.0263(3) Uani 1 1 d . .
C1 C 1.2935(3) 0.9866(4) 0.4298(5) 0.0289(12) Uani 1 1 d . .
C2 C 1.3294(4) 0.9704(3) 0.9239(5) 0.0273(12) Uani 1 1 d . .
C3 C 1.2849(3) 0.9389(3) 0.7956(4) 0.0234(11) Uani 1 1 d . .
C4 C 1.3083(3) 0.9721(3) 0.6766(5) 0.0265(12) Uani 1 1 d . .
H4A H 1.3522 1.0121 0.6780 0.032 Uiso 1 1 calc R U
C5 C 1.2672(3) 0.9464(3) 0.5550(4) 0.0238(11) Uani 1 1 d . .
C6 C 1.2024(3) 0.8854(3) 0.5508(5) 0.0245(11) Uani 1 1 d . .
H6A H 1.1763 0.8667 0.4691 0.029 Uiso 1 1 calc R U
C7 C 1.1775(3) 0.8529(3) 0.6699(4) 0.0253(11) Uani 1 1 d . .
C8 C 1.2182(3) 0.8793(3) 0.7921(4) 0.0231(11) Uani 1 1 d . .
H8A H 1.2009 0.8573 0.8716 0.028 Uiso 1 1 calc R U
C9 C 1.0681(3) 0.7508(3) 0.5728(5) 0.0264(11) Uani 1 1 d . .
C10 C 0.9845(3) 0.7067(3) 0.6048(4) 0.0264(12) Uani 1 1 d . .
C11 C 0.9267(3) 0.7416(3) 0.6907(5) 0.0288(12) Uani 1 1 d . .
H11A H 0.9417 0.7907 0.7335 0.035 Uiso 1 1 calc R U
C12 C 0.8468(3) 0.7034(3) 0.7127(5) 0.0276(12) Uani 1 1 d . .
C13 C 0.8271(4) 0.6285(4) 0.6510(5) 0.0317(13) Uani 1 1 d . .
H13A H 0.7743 0.6020 0.6662 0.038 Uiso 1 1 calc R U
C14 C 0.8855(4) 0.5928(3) 0.5666(5) 0.0335(13) Uani 1 1 d . .
H14A H 0.8720 0.5423 0.5272 0.040 Uiso 1 1 calc R U
C15 C 0.9634(4) 0.6327(4) 0.5417(5) 0.0321(13) Uani 1 1 d . .
H15A H 1.0014 0.6102 0.4830 0.039 Uiso 1 1 calc R U
C16 C 0.7815(3) 0.7418(3) 0.7967(5) 0.0252(11) Uani 1 1 d . .
C17 C 0.7618(3) 0.8251(3) 0.7799(5) 0.0264(11) Uani 1 1 d . .
H17A H 0.7927 0.8549 0.7195 0.032 Uiso 1 1 calc R U
C18 C 0.6556(3) 0.8198(4) 0.9352(4) 0.0300(12) Uani 1 1 d . .
H18A H 0.6120 0.8453 0.9809 0.036 Uiso 1 1 calc R U
C19 C 0.6729(4) 0.7389(3) 0.9587(5) 0.0318(13) Uani 1 1 d . .
H19A H 0.6430 0.7108 1.0222 0.038 Uiso 1 1 calc R U
C20 C 0.7356(3) 0.6986(4) 0.8872(5) 0.0320(12) Uani 1 1 d . .
H20A H 0.7462 0.6431 0.9004 0.038 Uiso 1 1 calc R U
N1 N 1.1079(3) 0.7941(3) 0.6743(4) 0.0267(10) Uani 1 1 d . .
H1A H 1.0891 0.7854 0.7519 0.032 Uiso 1 1 calc R U
N2 N 0.7003(3) 0.8643(3) 0.8470(4) 0.0260(9) Uani 1 1 d . .
O1 O 1.3354(3) 1.0517(2) 0.4356(3) 0.0335(9) Uani 1 1 d . .
O2 O 1.2722(3) 0.9512(3) 0.3187(3) 0.0384(10) Uani 1 1 d . .
O3 O 1.3997(2) 1.0091(2) 0.9262(3) 0.0323(9) Uani 1 1 d . .
O4 O 1.2892(2) 0.9552(2) 1.0303(3) 0.0340(9) Uani 1 1 d . .
O5 O 1.0945(2) 0.7481(2) 0.4594(3) 0.0336(9) Uani 1 1 d . .
O1W O 0.5362(2) 0.9759(3) 0.7707(3) 0.0375(9) Uani 1 1 d . .
H6B H 0.5105 0.9298 0.7725 0.045 Uiso 1 1 d R U
H6C H 0.5059 1.0188 0.7517 0.045 Uiso 1 1 d R U

loop_
_atom_site_aniso_label
_atom_site_aniso_U_11
_atom_site_aniso_U_22
_atom_site_aniso_U_33
_atom_site_aniso_U_23
_atom_site_aniso_U_13
_atom_site_aniso_U_12
Zn1 0.0337(4) 0.0256(4) 0.0195(4) 0.0009(3) 0.0026(3) -0.0017(3)
C1 0.025(3) 0.036(3) 0.026(3) 0.001(2) 0.001(2) 0.000(3)
C2 0.034(3) 0.025(3) 0.022(2) -0.002(2) 0.001(2) 0.003(2)
C3 0.026(3) 0.026(3) 0.018(2) 0.000(2) 0.0011(19) 0.003(2)
C4 0.032(3) 0.022(3) 0.026(3) -0.001(2) 0.006(2) 0.001(2)
C5 0.026(3) 0.026(3) 0.018(2) -0.002(2) -0.0029(19) -0.001(2)
C6 0.024(3) 0.029(3) 0.020(2) -0.001(2) -0.0036(19) -0.001(2)
C7 0.027(3) 0.028(3) 0.021(2) 0.001(2) -0.002(2) -0.002(2)
C8 0.032(3) 0.022(3) 0.016(2) -0.0010(19) 0.002(2) 0.001(2)
C9 0.028(3) 0.026(3) 0.024(3) 0.000(2) -0.001(2) -0.004(2)
C10 0.030(3) 0.029(3) 0.020(2) 0.002(2) -0.001(2) -0.002(2)
C11 0.032(3) 0.025(3) 0.029(3) 0.001(2) 0.004(2) -0.003(2)
C12 0.034(3) 0.024(3) 0.024(2) -0.001(2) 0.000(2) -0.002(2)
C13 0.033(3) 0.027(3) 0.035(3) 0.002(2) 0.001(2) -0.002(2)
C14 0.042(3) 0.020(3) 0.038(3) -0.009(2) -0.001(2) -0.005(3)
C15 0.036(3) 0.031(3) 0.029(3) -0.003(2) -0.001(2) -0.005(3)
C16 0.028(3) 0.026(3) 0.021(2) -0.003(2) 0.001(2) 0.000(2)
C17 0.026(3) 0.029(3) 0.025(2) -0.001(2) 0.004(2) -0.002(2)
C18 0.032(3) 0.038(4) 0.020(2) 0.002(2) 0.005(2) -0.001(2)
C19 0.036(3) 0.030(3) 0.031(3) 0.012(2) 0.009(2) -0.002(3)
C20 0.033(3) 0.028(3) 0.035(3) 0.005(2) 0.003(2) -0.001(2)
N1 0.030(2) 0.031(3) 0.0186(19) 0.0009(18) 0.0002(17) -0.005(2)
N2 0.031(2) 0.030(3) 0.0156(18) 0.0028(17) -0.0033(16) -0.002(2)
O1 0.049(2) 0.031(2) 0.0208(17) 0.0031(15) 0.0020(16) -0.0080(19)
O2 0.051(2) 0.047(3) 0.0166(17) -0.0067(16) -0.0003(16) -0.014(2)
O3 0.031(2) 0.041(2) 0.0248(18) -0.0094(16) 0.0037(15) -0.0086(18)
O4 0.050(2) 0.031(2) 0.0227(18) -0.0020(15) 0.0127(16) -0.0070(18)
O5 0.039(2) 0.037(2) 0.0249(18) -0.0058(16) 0.0072(16) -0.0030(18)
O1W 0.036(2) 0.041(3) 0.036(2) -0.0016(18) 0.0071(17) -0.0001(19)

loop_
_atom_type_symbol
_atom_type_description
_atom_type_scat_dispersion_real
_atom_type_scat_dispersion_imag
_atom_type_scat_source
C C 0.0181 0.0091 'International Tables Vol C Tables 4.2.6.8 and 6.1.1.4'
H H 0.0000 0.0000 'International Tables Vol C Tables 4.2.6.8 and 6.1.1.4'
N N 0.0311 0.0180 'International Tables Vol C Tables 4.2.6.8 and 6.1.1.4'
O O 0.0492 0.0322 'International Tables Vol C Tables 4.2.6.8 and 6.1.1.4'
Zn Zn -1.5491 0.6778 'International Tables Vol C Tables 4.2.6.8 and 6.1.1.4'

loop_
_geom_angle_atom_site_label_1
_geom_angle_atom_site_label_2
_geom_angle_atom_site_label_3
_geom_angle
_geom_angle_site_symmetry_1
_geom_angle_site_symmetry_3
O4 Zn1 O1W 117.97(15) 3_777 .
O4 Zn1 O2 96.17(15) 3_777 3_776
O1W Zn1 O2 114.45(16) . 3_776
O4 Zn1 N2 106.25(16) 3_777 .
O1W Zn1 N2 101.98(17) . .
O2 Zn1 N2 120.71(17) 3_776 .
O4 Zn1 C1 124.89(17) 3_777 3_776
O1W Zn1 C1 97.29(16) . 3_776
O2 Zn1 C1 28.74(17) 3_776 3_776
N2 Zn1 C1 105.86(17) . 3_776
O1 C1 O2 121.7(5) . .
O1 C1 C5 120.5(4) . .
O2 C1 C5 117.9(5) . .
O1 C1 Zn1 73.9(3) . 3_776
O2 C1 Zn1 48.0(2) . 3_776
C5 C1 Zn1 164.6(4) . 3_776
O3 C2 O4 122.9(5) . .
O3 C2 C3 121.3(4) . .
O4 C2 C3 115.8(5) . .
C4 C3 C8 119.1(4) . .
C4 C3 C2 118.6(5) . .
C8 C3 C2 122.3(4) . .
C5 C4 C3 120.7(5) . .
C5 C4 H4A 119.6 . .
C3 C4 H4A 119.6 . .
C4 C5 C6 120.5(4) . .
C4 C5 C1 118.2(5) . .
C6 C5 C1 121.3(4) . .
C7 C6 C5 119.0(4) . .
C7 C6 H6A 120.5 . .
C5 C6 H6A 120.5 . .
C6 C7 C8 120.5(5) . .
C6 C7 N1 122.3(4) . .
C8 C7 N1 117.1(4) . .
C3 C8 C7 120.2(4) . .
C3 C8 H8A 119.9 . .
C7 C8 H8A 119.9 . .
O5 C9 N1 123.9(5) . .
O5 C9 C10 121.0(5) . .
N1 C9 C10 115.0(4) . .
C15 C10 C11 120.3(5) . .
C15 C10 C9 119.0(4) . .
C11 C10 C9 120.6(5) . .
C12 C11 C10 120.3(5) . .
C12 C11 H11A 119.8 . .
C10 C11 H11A 119.8 . .
C11 C12 C13 118.8(5) . .
C11 C12 C16 121.4(5) . .
C13 C12 C16 119.8(5) . .
C14 C13 C12 121.0(5) . .
C14 C13 H13A 119.5 . .
C12 C13 H13A 119.5 . .
C13 C14 C15 119.7(5) . .
C13 C14 H14A 120.1 . .
C15 C14 H14A 120.1 . .
C10 C15 C14 119.8(5) . .
C10 C15 H15A 120.1 . .
C14 C15 H15A 120.1 . .
C17 C16 C20 117.7(4) . .
C17 C16 C12 119.2(4) . .
C20 C16 C12 123.1(5) . .
N2 C17 C16 123.3(4) . .
N2 C17 H17A 118.4 . .
C16 C17 H17A 118.4 . .
N2 C18 C19 122.2(5) . .
N2 C18 H18A 118.9 . .
C19 C18 H18A 118.9 . .
C20 C19 C18 119.8(5) . .
C20 C19 H19A 120.1 . .
C18 C19 H19A 120.1 . .
C19 C20 C16 119.4(5) . .
C19 C20 H20A 120.3 . .
C16 C20 H20A 120.3 . .
C9 N1 C7 128.3(4) . .
C9 N1 H1A 115.9 . .
C7 N1 H1A 115.9 . .
C18 N2 C17 117.6(5) . .
C18 N2 Zn1 119.7(3) . .
C17 N2 Zn1 122.5(3) . .
C1 O2 Zn1 103.2(3) . 3_776
C2 O4 Zn1 114.8(3) . 3_777
Zn1 O1W H6B 120.0 . .
Zn1 O1W H6C 120.0 . .
H6B O1W H6C 120.0 . .

loop_
_geom_bond_atom_site_label_1
_geom_bond_atom_site_label_2
_geom_bond_distance
_geom_bond_site_symmetry_2
Zn1 O4 1.956(4) 3_777
Zn1 O1W 1.972(4) .
Zn1 O2 1.968(4) 3_776
Zn1 N2 2.043(5) .
Zn1 C1 2.577(5) 3_776
C1 O1 1.238(7) .
C1 O2 1.273(6) .
C1 C5 1.498(7) .
C1 Zn1 2.577(5) 3_776
C2 O3 1.233(6) .
C2 O4 1.292(6) .
C2 C3 1.493(7) .
C3 C4 1.382(7) .
C3 C8 1.399(7) .
C4 C5 1.387(7) .
C4 H4A 0.9300 .
C5 C6 1.396(7) .
C6 C7 1.385(6) .
C6 H6A 0.9300 .
C7 C8 1.393(6) .
C7 N1 1.426(6) .
C8 H8A 0.9300 .
C9 O5 1.234(6) .
C9 N1 1.342(6) .
C9 C10 1.508(7) .
C10 C15 1.391(8) .
C10 C11 1.396(7) .
C11 C12 1.390(7) .
C11 H11A 0.9300 .
C12 C13 1.394(8) .
C12 C16 1.484(7) .
C13 C14 1.397(7) .
C13 H13A 0.9300 .
C14 C15 1.384(8) .
C14 H14A 0.9300 .
C15 H15A 0.9300 .
C16 C17 1.402(7) .
C16 C20 1.379(7) .
C17 N2 1.351(6) .
C17 H17A 0.9300 .
C18 N2 1.363(6) .
C18 C19 1.365(8) .
C18 H18A 0.9300 .
C19 C20 1.396(7) .
C19 H19A 0.9300 .
C20 H20A 0.9300 .
N1 H1A 0.8600 .
O2 Zn1 1.968(4) 3_776
O4 Zn1 1.956(3) 3_777
O1W H6B 0.8500 .
O1W H6C 0.8501 .

loop_
_platon_squeeze_void_nr
_platon_squeeze_void_average_x
_platon_squeeze_void_average_y
_platon_squeeze_void_average_z
_platon_squeeze_void_volume
_platon_squeeze_void_count_electrons
_platon_squeeze_void_content
1 0.000 0.500 0.000 156 38 ' '
2 0.429 0.750 -0.007 247 64 ' '
3 0.572 0.250 0.003 247 64 ' '
4 0.000 0.000 0.500 156 38 ' '
